data_1559989
loop_
_publ_author_name
'Xiao, Yuyuan'
'Zhao, Xiao-Kun'
'Wu, Tianpin'
'Miller, Jeffrey T.'
'Hu, Han-Shi'
'Li, Jun'
'Huang, Wenliang'
'Diaconescu, Paula L.'

_publ_section_title
;
 Distinct electronic structures and bonding interactions in
 inverse-sandwich samarium and ytterbium biphenyl complexes.
;
_journal_issue 1
_journal_name_full 'Chemical science'
_journal_page_first 227
_journal_page_last 238
_journal_paper_doi 10.1039/d0sc03555f
_journal_volume 12
_journal_year 2020
_chemical_formula_sum 'C64 H106 Fe2 K2 N4 O2 Si4 Yb2'
_chemical_formula_weight 1611.86
_chemical_name_systematic Yb2-K2-biph
_chemical_properties_physical Air-sensitive,Moisture-sensitive,Oxygen-sensitive,Pyrophoric
_space_group_crystal_system monoclinic
_space_group_IT_number 14
_space_group_name_Hall '-P 2yn'
_space_group_name_H-M_alt 'P 1 21/n 1'
_atom_sites_solution_hydrogens geom
_audit_creation_method SHELXL-2013
_audit_update_record
;
2020-06-25 deposited with the CCDC.	2020-10-26 downloaded from the CCDC.
;
_cell_angle_alpha 90
_cell_angle_beta 100.5790(10)
_cell_angle_gamma 90
_cell_formula_units_Z 2
_cell_length_a 13.2467(16)
_cell_length_b 18.780(2)
_cell_length_c 14.5436(17)
_cell_measurement_reflns_used 9766
_cell_measurement_temperature 100(2)
_cell_measurement_theta_max 30.56
_cell_measurement_theta_min 4.69
_cell_volume 3556.6(7)
_computing_structure_refinement 'SHELXL-2013 (Sheldrick, 2013)'
_diffrn_ambient_temperature 100(2)
_diffrn_measured_fraction_theta_full 0.997
_diffrn_measured_fraction_theta_max 0.946
_diffrn_measurement_device_type 'Bruker APEX-II'
_diffrn_radiation_type MoK\a
_diffrn_radiation_wavelength 0.71073
_diffrn_reflns_av_R_equivalents 0.0262
_diffrn_reflns_av_unetI/netI 0.0254
_diffrn_reflns_Laue_measured_fraction_full 0.997
_diffrn_reflns_Laue_measured_fraction_max 0.946
_diffrn_reflns_limit_h_max 18
_diffrn_reflns_limit_h_min -18
_diffrn_reflns_limit_k_max 25
_diffrn_reflns_limit_k_min -26
_diffrn_reflns_limit_l_max 20
_diffrn_reflns_limit_l_min -20
_diffrn_reflns_number 40803
_diffrn_reflns_point_group_measured_fraction_full 0.997
_diffrn_reflns_point_group_measured_fraction_max 0.946
_diffrn_reflns_theta_full 25.000
_diffrn_reflns_theta_max 30.710
_diffrn_reflns_theta_min 3.611
_exptl_absorpt_coefficient_mu 3.231
_exptl_absorpt_correction_T_max 0.7461
_exptl_absorpt_correction_T_min 0.5287
_exptl_absorpt_correction_type multi-scan
_exptl_absorpt_process_details 'Bruker AXS area detector scaling and absorption correction'
_exptl_crystal_colour black
_exptl_crystal_density_diffrn 1.505
_exptl_crystal_description block
_exptl_crystal_F_000 1640
_exptl_crystal_size_max 0.400
_exptl_crystal_size_mid 0.230
_exptl_crystal_size_min 0.200
_refine_diff_density_max 2.765
_refine_diff_density_min -1.128
_refine_diff_density_rms 0.099
_refine_ls_extinction_method none
_refine_ls_goodness_of_fit_ref 1.104
_refine_ls_hydrogen_treatment constr
_refine_ls_matrix_type full
_refine_ls_number_parameters 373
_refine_ls_number_reflns 10446
_refine_ls_number_restraints 0
_refine_ls_restrained_S_all 1.104
_refine_ls_R_factor_all 0.0365
_refine_ls_R_factor_gt 0.0297
_refine_ls_shift/su_max 0.004
_refine_ls_shift/su_mean 0.000
_refine_ls_structure_factor_coef Fsqd
_refine_ls_weighting_details 'w=1/[\s^2^(Fo^2^)+(0.0247P)^2^+5.1178P] where P=(Fo^2^+2Fc^2^)/3'
_refine_ls_weighting_scheme calc
_refine_ls_wR_factor_gt 0.0645
_refine_ls_wR_factor_ref 0.0667
_reflns_Friedel_coverage 0.000
_reflns_number_gt 9218
_reflns_number_total 10446
_reflns_threshold_expression 'I > 2\s(I)'
_cod_data_source_file d0sc03555f2.cif
_cod_data_source_block pld1339sm
_cod_depositor_comments 'Adding full bibliography for 1559984--1559990.cif.'
_cod_original_sg_symbol_H-M 'P 21/n'
_cod_database_code 1559989
_shelx_space_group_comment
;
The symmetry employed for this shelxl refinement is uniquely defined
by the following loop, which should always be used as a source of
symmetry information in preference to the above space-group names.
They are only intended as comments.
;
_shelx_estimated_absorpt_t_min 0.358
_shelx_estimated_absorpt_t_max 0.564
_shelxl_version_number 2013-4

loop_
_space_group_symop_operation_xyz
'x, y, z'
'-x+1/2, y+1/2, -z+1/2'
'-x, -y, -z'
'x-1/2, -y-1/2, z-1/2'

loop_
_atom_site_label
_atom_site_type_symbol
_atom_site_fract_x
_atom_site_fract_y
_atom_site_fract_z
_atom_site_U_iso_or_equiv
_atom_site_adp_type
_atom_site_occupancy
_atom_site_site_symmetry_order
_atom_site_calc_flag
_atom_site_refinement_flags_posn
_atom_site_refinement_flags_adp
_atom_site_refinement_flags_occupancy
_atom_site_disorder_assembly
_atom_site_disorder_group
Yb1 Yb 0.59234(2) 0.88036(2) 0.87287(2) 0.01945(4) Uani 1 1 d . . . . .
Fe1 Fe 0.56113(3) 0.91859(2) 0.66235(2) 0.01532(7) Uani 1 1 d . . . . .
Si1 Si 0.35856(6) 0.77497(4) 0.78455(5) 0.02269(15) Uani 1 1 d . . . . .
Si2 Si 0.75858(6) 0.72868(4) 0.81093(5) 0.02453(15) Uani 1 1 d . . . . .
K1 K 0.27469(5) 0.96655(4) 0.82794(4) 0.02701(13) Uani 1 1 d . . . . .
N1 N 0.41784(17) 0.85616(12) 0.80182(14) 0.0191(4) Uani 1 1 d . . . . .
N2 N 0.68757(17) 0.80414(12) 0.79758(15) 0.0211(4) Uani 1 1 d . . . . .
O1 O 0.08302(15) 0.98137(12) 0.71870(15) 0.0297(4) Uani 1 1 d . . . . .
C1 C 0.5480(2) 0.98370(14) 1.00437(17) 0.0207(5) Uani 1 1 d . . . . .
C2 C 0.6325(2) 1.01262(15) 0.96287(18) 0.0246(5) Uani 1 1 d . . . . .
H2A H 0.6218 1.0556 0.9280 0.029 Uiso 1 1 calc R U . . .
C3 C 0.7266(2) 0.97951(18) 0.9728(2) 0.0318(7) Uani 1 1 d . . . . .
H3A H 0.7791 1.0012 0.9459 0.038 Uiso 1 1 calc R U . . .
C4 C 0.7481(2) 0.91443(19) 1.0213(2) 0.0367(8) Uani 1 1 d . . . . .
H4A H 0.8125 0.8913 1.0253 0.044 Uiso 1 1 calc R U . . .
C5 C 0.6695(3) 0.88542(17) 1.06358(19) 0.0332(7) Uani 1 1 d . . . . .
H5A H 0.6829 0.8428 1.0988 0.040 Uiso 1 1 calc R U . . .
C6 C 0.5741(2) 0.91666(15) 1.05566(18) 0.0257(6) Uani 1 1 d . . . . .
H6A H 0.5235 0.8942 1.0843 0.031 Uiso 1 1 calc R U . . .
C7 C 0.42935(18) 0.89867(13) 0.72634(16) 0.0167(4) Uani 1 1 d . . . . .
C8 C 0.46423(19) 0.97216(13) 0.73460(17) 0.0180(5) Uani 1 1 d . . . . .
H8A H 0.4860 0.9969 0.7918 0.022 Uiso 1 1 calc R U . . .
C9 C 0.4607(2) 1.00147(14) 0.64330(17) 0.0205(5) Uani 1 1 d . . . . .
H9A H 0.4774 1.0490 0.6294 0.025 Uiso 1 1 calc R U . . .
C10 C 0.42771(19) 0.94671(14) 0.57723(17) 0.0200(5) Uani 1 1 d . . . . .
H10A H 0.4178 0.9513 0.5111 0.024 Uiso 1 1 calc R U . . .
C11 C 0.41214(19) 0.88382(14) 0.62722(17) 0.0193(5) Uani 1 1 d . . . . .
H11A H 0.3933 0.8388 0.5996 0.023 Uiso 1 1 calc R U . . .
C12 C 0.71356(19) 0.92343(14) 0.72715(18) 0.0216(5) Uani 1 1 d . . . . .
H12A H 0.7389 0.9486 0.7833 0.026 Uiso 1 1 calc R U . . .
C13 C 0.6991(2) 0.95319(16) 0.63566(19) 0.0251(5) Uani 1 1 d . . . . .
H13A H 0.7140 1.0007 0.6201 0.030 Uiso 1 1 calc R U . . .
C14 C 0.6582(2) 0.89875(16) 0.57194(18) 0.0245(5) Uani 1 1 d . . . . .
H14A H 0.6417 0.9034 0.5058 0.029 Uiso 1 1 calc R U . . .
C15 C 0.6461(2) 0.83601(15) 0.62383(17) 0.0219(5) Uani 1 1 d . . . . .
H15A H 0.6176 0.7923 0.5982 0.026 Uiso 1 1 calc R U . . .
C16 C 0.68410(19) 0.84953(14) 0.72174(17) 0.0192(5) Uani 1 1 d . . . . .
C17 C 0.4254(2) 0.70896(16) 0.7192(2) 0.0309(6) Uani 1 1 d . . . . .
H17A H 0.3868 0.6642 0.7122 0.046 Uiso 1 1 calc R U . . .
H17B H 0.4949 0.7003 0.7540 0.046 Uiso 1 1 calc R U . . .
H17C H 0.4292 0.7280 0.6572 0.046 Uiso 1 1 calc R U . . .
C18 C 0.2224(2) 0.78387(17) 0.7190(2) 0.0318(6) Uani 1 1 d . . . . .
H18A H 0.1852 0.7394 0.7241 0.048 Uiso 1 1 calc R U . . .
H18B H 0.2230 0.7939 0.6530 0.048 Uiso 1 1 calc R U . . .
H18C H 0.1883 0.8229 0.7458 0.048 Uiso 1 1 calc R U . . .
C19 C 0.3533(2) 0.73610(16) 0.9039(2) 0.0313(6) Uani 1 1 d . . . . .
C20 C 0.2860(3) 0.78277(19) 0.9557(2) 0.0403(8) Uani 1 1 d . . . . .
H20A H 0.2801 0.7602 1.0152 0.060 Uiso 1 1 calc R U . . .
H20B H 0.2176 0.7879 0.9170 0.060 Uiso 1 1 calc R U . . .
H20C H 0.3176 0.8298 0.9676 0.060 Uiso 1 1 calc R U . . .
C21 C 0.3074(3) 0.66087(19) 0.8932(3) 0.0498(10) Uani 1 1 d . . . . .
H21A H 0.3097 0.6398 0.9553 0.075 Uiso 1 1 calc R U . . .
H21B H 0.3472 0.6313 0.8573 0.075 Uiso 1 1 calc R U . . .
H21C H 0.2360 0.6634 0.8604 0.075 Uiso 1 1 calc R U . . .
C22 C 0.4609(3) 0.7309(2) 0.9618(3) 0.0490(10) Uani 1 1 d . . . . .
H22A H 0.4582 0.7059 1.0204 0.073 Uiso 1 1 calc R U . . .
H22B H 0.4886 0.7789 0.9758 0.073 Uiso 1 1 calc R U . . .
H22C H 0.5052 0.7046 0.9266 0.073 Uiso 1 1 calc R U . . .
C23 C 0.7248(3) 0.66102(17) 0.7145(2) 0.0375(7) Uani 1 1 d . . . . .
H23A H 0.6513 0.6502 0.7055 0.056 Uiso 1 1 calc R U . . .
H23B H 0.7644 0.6174 0.7315 0.056 Uiso 1 1 calc R U . . .
H23C H 0.7412 0.6803 0.6563 0.056 Uiso 1 1 calc R U . . .
C24 C 0.7351(3) 0.68420(19) 0.9207(2) 0.0401(8) Uani 1 1 d . . . . .
H24A H 0.6645 0.6663 0.9110 0.060 Uiso 1 1 calc R U . . .
H24B H 0.7455 0.7187 0.9721 0.060 Uiso 1 1 calc R U . . .
H24C H 0.7831 0.6444 0.9362 0.060 Uiso 1 1 calc R U . . .
C25 C 0.9018(2) 0.74914(18) 0.8225(2) 0.0362(7) Uani 1 1 d . . . . .
C26 C 0.9216(3) 0.7819(2) 0.7314(3) 0.0524(10) Uani 1 1 d . . . . .
H26A H 0.9940 0.7958 0.7387 0.079 Uiso 1 1 calc R U . . .
H26B H 0.8781 0.8241 0.7162 0.079 Uiso 1 1 calc R U . . .
H26C H 0.9055 0.7470 0.6808 0.079 Uiso 1 1 calc R U . . .
C27 C 0.9672(3) 0.6823(2) 0.8437(3) 0.0493(9) Uani 1 1 d . . . . .
H27A H 1.0399 0.6947 0.8485 0.074 Uiso 1 1 calc R U . . .
H27B H 0.9476 0.6476 0.7933 0.074 Uiso 1 1 calc R U . . .
H27C H 0.9563 0.6617 0.9030 0.074 Uiso 1 1 calc R U . . .
C28 C 0.9338(3) 0.8023(2) 0.9024(3) 0.0617(12) Uani 1 1 d . . . . .
H28A H 1.0060 0.8153 0.9058 0.093 Uiso 1 1 calc R U . . .
H28B H 0.9248 0.7806 0.9616 0.093 Uiso 1 1 calc R U . . .
H28C H 0.8910 0.8451 0.8908 0.093 Uiso 1 1 calc R U . . .
C29 C 0.1666(3) 0.96642(19) 0.5875(2) 0.0381(7) Uani 1 1 d . . . . .
H29A H 0.1969 0.9209 0.6113 0.057 Uiso 1 1 calc R U . . .
H29B H 0.2135 1.0053 0.6113 0.057 Uiso 1 1 calc R U . . .
H29C H 0.1550 0.9662 0.5190 0.057 Uiso 1 1 calc R U . . .
C30 C 0.0655(2) 0.97695(19) 0.6197(2) 0.0371(7) Uani 1 1 d . . . . .
H30A H 0.0323 1.0212 0.5922 0.045 Uiso 1 1 calc R U . . .
H30B H 0.0191 0.9366 0.5984 0.045 Uiso 1 1 calc R U . . .
C31 C -0.0113(2) 0.9936(2) 0.7510(3) 0.0407(8) Uani 1 1 d . . . . .
H31A H -0.0604 0.9547 0.7296 0.049 Uiso 1 1 calc R U . . .
H31B H -0.0424 1.0390 0.7252 0.049 Uiso 1 1 calc R U . . .
C32 C 0.0104(3) 0.9967(3) 0.8556(3) 0.0564(11) Uani 1 1 d . . . . .
H32A H -0.0537 1.0056 0.8784 0.085 Uiso 1 1 calc R U . . .
H32B H 0.0592 1.0352 0.8763 0.085 Uiso 1 1 calc R U . . .
H32C H 0.0398 0.9513 0.8807 0.085 Uiso 1 1 calc R U . . .

loop_
_atom_site_aniso_label
_atom_site_aniso_U_11
_atom_site_aniso_U_22
_atom_site_aniso_U_33
_atom_site_aniso_U_23
_atom_site_aniso_U_13
_atom_site_aniso_U_12
Yb1 0.02120(6) 0.02125(6) 0.01522(5) -0.00129(4) 0.00155(4) 0.00467(4)
Fe1 0.01485(16) 0.01680(17) 0.01437(14) 0.00224(12) 0.00283(12) 0.00268(12)
Si1 0.0228(4) 0.0199(4) 0.0284(4) -0.0007(3) 0.0125(3) -0.0014(3)
Si2 0.0268(4) 0.0224(4) 0.0252(4) 0.0065(3) 0.0071(3) 0.0103(3)
K1 0.0217(3) 0.0357(3) 0.0226(3) -0.0081(2) 0.0015(2) 0.0068(2)
N1 0.0231(11) 0.0186(10) 0.0171(9) 0.0013(8) 0.0076(8) -0.0002(8)
N2 0.0239(11) 0.0211(11) 0.0182(9) 0.0034(8) 0.0041(8) 0.0087(8)
O1 0.0190(9) 0.0353(12) 0.0340(11) -0.0035(9) 0.0027(8) 0.0014(8)
C1 0.0270(13) 0.0199(12) 0.0142(10) -0.0017(9) 0.0009(9) 0.0044(10)
C2 0.0268(14) 0.0276(14) 0.0192(11) -0.0038(10) 0.0038(10) 0.0014(11)
C3 0.0256(14) 0.0443(18) 0.0252(13) -0.0144(12) 0.0037(11) 0.0018(12)
C4 0.0294(16) 0.0459(19) 0.0308(15) -0.0147(14) -0.0049(12) 0.0152(14)
C5 0.0454(18) 0.0317(16) 0.0179(12) -0.0035(11) -0.0066(11) 0.0196(13)
C6 0.0355(15) 0.0229(14) 0.0174(11) 0.0008(10) 0.0013(10) 0.0080(11)
C7 0.0157(11) 0.0177(11) 0.0171(10) 0.0002(8) 0.0038(8) 0.0032(8)
C8 0.0179(11) 0.0181(12) 0.0184(11) -0.0005(9) 0.0041(9) 0.0019(9)
C9 0.0209(12) 0.0184(12) 0.0223(11) 0.0050(9) 0.0041(9) 0.0048(9)
C10 0.0182(12) 0.0235(13) 0.0174(10) 0.0040(9) 0.0011(9) 0.0033(9)
C11 0.0173(11) 0.0214(12) 0.0186(10) -0.0036(9) 0.0023(8) 0.0005(9)
C12 0.0164(11) 0.0242(13) 0.0237(12) 0.0021(10) 0.0027(9) 0.0016(9)
C13 0.0172(12) 0.0309(15) 0.0282(13) 0.0104(11) 0.0070(10) 0.0024(10)
C14 0.0218(13) 0.0339(15) 0.0193(11) 0.0063(10) 0.0078(10) 0.0083(10)
C15 0.0223(12) 0.0255(13) 0.0186(11) 0.0006(10) 0.0055(9) 0.0082(10)
C16 0.0157(11) 0.0235(13) 0.0188(11) 0.0022(9) 0.0039(9) 0.0063(9)
C17 0.0318(15) 0.0241(14) 0.0405(16) -0.0049(12) 0.0164(13) -0.0013(11)
C18 0.0269(15) 0.0283(15) 0.0410(16) -0.0038(12) 0.0086(12) -0.0054(11)
C19 0.0360(16) 0.0257(15) 0.0375(16) 0.0074(12) 0.0209(13) 0.0003(12)
C20 0.051(2) 0.0400(19) 0.0359(16) 0.0016(14) 0.0249(15) 0.0024(15)
C21 0.069(3) 0.0288(18) 0.062(2) 0.0072(16) 0.039(2) -0.0060(17)
C22 0.045(2) 0.059(2) 0.047(2) 0.0285(18) 0.0191(17) 0.0100(17)
C23 0.0465(19) 0.0248(16) 0.0443(18) -0.0012(13) 0.0166(15) 0.0065(13)
C24 0.0433(19) 0.0427(19) 0.0364(16) 0.0212(14) 0.0127(14) 0.0177(15)
C25 0.0264(15) 0.0361(17) 0.0470(18) 0.0070(14) 0.0088(13) 0.0157(13)
C26 0.0257(17) 0.060(2) 0.075(3) 0.029(2) 0.0202(17) 0.0114(16)
C27 0.0375(19) 0.051(2) 0.059(2) 0.0112(18) 0.0077(17) 0.0236(17)
C28 0.033(2) 0.058(3) 0.088(3) -0.023(2) -0.006(2) 0.0080(18)
C29 0.0377(18) 0.0403(19) 0.0365(16) -0.0027(14) 0.0076(13) 0.0102(14)
C30 0.0275(15) 0.0443(19) 0.0367(16) -0.0081(14) -0.0012(12) 0.0036(13)
C31 0.0235(15) 0.050(2) 0.0492(19) -0.0123(16) 0.0093(14) -0.0040(14)
C32 0.040(2) 0.081(3) 0.052(2) -0.007(2) 0.0189(17) -0.014(2)

loop_
_atom_type_symbol
_atom_type_description
_atom_type_scat_dispersion_real
_atom_type_scat_dispersion_imag
_atom_type_scat_source
C C 0.0033 0.0016 'International Tables Vol C Tables 4.2.6.8 and 6.1.1.4'
H H 0.0000 0.0000 'International Tables Vol C Tables 4.2.6.8 and 6.1.1.4'
N N 0.0061 0.0033 'International Tables Vol C Tables 4.2.6.8 and 6.1.1.4'
O O 0.0106 0.0060 'International Tables Vol C Tables 4.2.6.8 and 6.1.1.4'
Si Si 0.0817 0.0704 'International Tables Vol C Tables 4.2.6.8 and 6.1.1.4'
K K 0.2009 0.2494 'International Tables Vol C Tables 4.2.6.8 and 6.1.1.4'
Fe Fe 0.3463 0.8444 'International Tables Vol C Tables 4.2.6.8 and 6.1.1.4'
Yb Yb -0.3850 5.5486 'International Tables Vol C Tables 4.2.6.8 and 6.1.1.4'

loop_
_geom_angle_atom_site_label_1
_geom_angle_atom_site_label_2
_geom_angle_atom_site_label_3
_geom_angle
_geom_angle_site_symmetry_1
_geom_angle_site_symmetry_3
_geom_angle_publ_flag
N2 Yb1 N1 104.20(8) . . ?
N2 Yb1 C16 30.13(7) . . ?
N1 Yb1 C16 98.50(7) . . ?
N2 Yb1 C7 97.40(7) . . ?
N1 Yb1 C7 30.17(7) . . ?
C16 Yb1 C7 78.93(7) . . ?
N2 Yb1 C4 96.84(8) . . ?
N1 Yb1 C4 154.21(9) . . ?
C16 Yb1 C4 107.15(9) . . ?
C7 Yb1 C4 159.41(9) . . ?
N2 Yb1 C5 111.20(8) . . ?
N1 Yb1 C5 125.91(9) . . ?
C16 Yb1 C5 131.87(9) . . ?
C7 Yb1 C5 149.18(9) . . ?
C4 Yb1 C5 29.47(11) . . ?
N2 Yb1 C3 107.97(9) . . ?
N1 Yb1 C3 145.39(8) . . ?
C16 Yb1 C3 102.86(8) . . ?
C7 Yb1 C3 130.65(9) . . ?
C4 Yb1 C3 29.44(10) . . ?
C5 Yb1 C3 51.29(10) . . ?
N2 Yb1 C6 138.65(7) . . ?
N1 Yb1 C6 102.20(8) . . ?
C16 Yb1 C6 159.22(8) . . ?
C7 Yb1 C6 120.74(8) . . ?
C4 Yb1 C6 52.10(9) . . ?
C5 Yb1 C6 28.64(8) . . ?
C3 Yb1 C6 60.06(9) . . ?
N2 Yb1 C2 133.96(8) . . ?
N1 Yb1 C2 116.96(8) . . ?
C16 Yb1 C2 118.84(8) . . ?
C7 Yb1 C2 107.66(8) . . ?
C4 Yb1 C2 51.96(9) . . ?
C5 Yb1 C2 60.08(9) . . ?
C3 Yb1 C2 28.44(8) . . ?
C6 Yb1 C2 52.01(8) . . ?
N2 Yb1 C1 158.98(8) . . ?
N1 Yb1 C1 96.72(7) . . ?
C16 Yb1 C1 148.09(8) . . ?
C7 Yb1 C1 101.78(7) . . ?
C4 Yb1 C1 62.45(8) . . ?
C5 Yb1 C1 52.54(8) . . ?
C3 Yb1 C1 52.32(8) . . ?
C6 Yb1 C1 30.13(7) . . ?
C2 Yb1 C1 30.01(8) . . ?
N2 Yb1 C8 109.61(7) . . ?
N1 Yb1 C8 54.98(7) . . ?
C16 Yb1 C8 82.05(7) . . ?
C7 Yb1 C8 29.32(7) . . ?
C4 Yb1 C8 130.59(9) . . ?
C5 Yb1 C8 136.37(8) . . ?
C3 Yb1 C8 101.38(8) . . ?
C6 Yb1 C8 111.56(7) . . ?
C2 Yb1 C8 80.59(7) . . ?
C1 Yb1 C8 84.03(7) . . ?
N2 Yb1 C12 54.71(8) . . ?
N1 Yb1 C12 110.25(7) . . ?
C16 Yb1 C12 28.60(8) . . ?
C7 Yb1 C12 82.25(7) . . ?
C4 Yb1 C12 94.00(9) . . ?
C5 Yb1 C12 123.42(9) . . ?
C3 Yb1 C12 79.34(8) . . ?
C6 Yb1 C12 139.25(8) . . ?
C2 Yb1 C12 90.61(8) . . ?
C1 Yb1 C12 119.49(8) . . ?
C8 Yb1 C12 71.02(7) . . ?
C10 Fe1 C9 40.89(10) . . ?
C10 Fe1 C14 103.64(11) . . ?
C9 Fe1 C14 121.83(11) . . ?
C10 Fe1 C13 120.65(11) . . ?
C9 Fe1 C13 108.45(11) . . ?
C14 Fe1 C13 40.72(12) . . ?
C10 Fe1 C11 40.73(10) . . ?
C9 Fe1 C11 68.55(11) . . ?
C14 Fe1 C11 118.27(11) . . ?
C13 Fe1 C11 155.07(10) . . ?
C10 Fe1 C15 119.26(10) . . ?
C9 Fe1 C15 156.72(10) . . ?
C14 Fe1 C15 40.76(11) . . ?
C13 Fe1 C15 68.55(12) . . ?
C11 Fe1 C15 103.99(11) . . ?
C10 Fe1 C8 68.34(10) . . ?
C9 Fe1 C8 40.85(10) . . ?
C14 Fe1 C8 160.73(11) . . ?
C13 Fe1 C8 127.12(11) . . ?
C11 Fe1 C8 67.81(10) . . ?
C15 Fe1 C8 158.48(10) . . ?
C10 Fe1 C12 158.97(11) . . ?
C9 Fe1 C12 126.04(11) . . ?
C14 Fe1 C12 67.83(11) . . ?
C13 Fe1 C12 40.51(10) . . ?
C11 Fe1 C12 160.30(10) . . ?
C15 Fe1 C12 67.63(11) . . ?
C8 Fe1 C12 113.15(10) . . ?
C10 Fe1 C16 156.49(11) . . ?
C9 Fe1 C16 162.00(10) . . ?
C14 Fe1 C16 67.96(10) . . ?
C13 Fe1 C16 68.14(10) . . ?
C11 Fe1 C16 122.30(10) . . ?
C15 Fe1 C16 40.23(9) . . ?
C8 Fe1 C16 126.12(10) . . ?
C12 Fe1 C16 40.02(10) . . ?
C10 Fe1 C7 68.02(10) . . ?
C9 Fe1 C7 68.30(10) . . ?
C14 Fe1 C7 154.77(11) . . ?
C13 Fe1 C7 163.85(11) . . ?
C11 Fe1 C7 40.05(9) . . ?
C15 Fe1 C7 120.95(10) . . ?
C8 Fe1 C7 40.22(9) . . ?
C12 Fe1 C7 127.67(10) . . ?
C16 Fe1 C7 109.74(9) . . ?
C10 Fe1 Yb1 127.27(7) . . ?
C9 Fe1 Yb1 106.10(7) . . ?
C14 Fe1 Yb1 127.64(7) . . ?
C13 Fe1 Yb1 107.44(8) . . ?
C11 Fe1 Yb1 96.89(7) . . ?
C15 Fe1 Yb1 96.56(7) . . ?
C8 Fe1 Yb1 65.95(7) . . ?
C12 Fe1 Yb1 67.53(7) . . ?
C16 Fe1 Yb1 60.41(7) . . ?
C7 Fe1 Yb1 60.33(6) . . ?
N1 Si1 C17 114.56(12) . . ?
N1 Si1 C18 111.43(13) . . ?
C17 Si1 C18 107.34(14) . . ?
N1 Si1 C19 107.54(13) . . ?
C17 Si1 C19 107.99(14) . . ?
C18 Si1 C19 107.74(14) . . ?
N1 Si1 K1 44.15(8) . . ?
C17 Si1 K1 151.13(10) . . ?
C18 Si1 K1 73.88(10) . . ?
C19 Si1 K1 98.60(10) . . ?
N2 Si2 C24 107.15(13) . . ?
N2 Si2 C23 115.36(13) . . ?
C24 Si2 C23 106.20(17) . . ?
N2 Si2 C25 111.30(13) . . ?
C24 Si2 C25 109.34(16) . . ?
C23 Si2 C25 107.27(16) . . ?
O1 K1 N1 123.82(6) . . ?
O1 K1 C7 113.41(7) . . ?
N1 K1 C7 27.09(6) . . ?
O1 K1 C8 118.99(7) . . ?
N1 K1 C8 49.79(6) . . ?
C7 K1 C8 27.61(7) . . ?
O1 K1 C3 110.31(7) . 3_677 ?
N1 K1 C3 118.63(7) . 3_677 ?
C7 K1 C3 136.25(7) . 3_677 ?
C8 K1 C3 123.55(8) . 3_677 ?
O1 K1 C2 135.57(7) . 3_677 ?
N1 K1 C2 93.92(7) . 3_677 ?
C7 K1 C2 110.62(7) . 3_677 ?
C8 K1 C2 102.79(7) . 3_677 ?
C3 K1 C2 25.81(7) 3_677 3_677 ?
O1 K1 C4 97.62(7) . 3_677 ?
N1 K1 C4 138.05(7) . 3_677 ?
C7 K1 C4 142.36(8) . 3_677 ?
C8 K1 C4 117.99(8) . 3_677 ?
C3 K1 C4 26.05(9) 3_677 3_677 ?
C2 K1 C4 45.89(8) 3_677 3_677 ?
O1 K1 C1 151.80(7) . 3_677 ?
N1 K1 C1 84.37(6) . 3_677 ?
C7 K1 C1 91.57(7) . 3_677 ?
C8 K1 C1 77.37(7) . 3_677 ?
C3 K1 C1 46.77(7) 3_677 3_677 ?
C2 K1 C1 26.95(7) 3_677 3_677 ?
C4 K1 C1 54.48(7) 3_677 3_677 ?
O1 K1 C5 107.50(7) . 3_677 ?
N1 K1 C5 126.10(7) . 3_677 ?
C7 K1 C5 119.32(8) . 3_677 ?
C8 K1 C5 93.11(8) . 3_677 ?
C3 K1 C5 44.99(9) 3_677 3_677 ?
C2 K1 C5 52.64(7) 3_677 3_677 ?
C4 K1 C5 25.48(9) 3_677 3_677 ?
C1 K1 C5 45.80(7) 3_677 3_677 ?
O1 K1 C6 130.65(7) . 3_677 ?
N1 K1 C6 101.41(7) . 3_677 ?
C7 K1 C6 97.58(7) . 3_677 ?
C8 K1 C6 74.31(7) . 3_677 ?
C3 K1 C6 52.59(8) 3_677 3_677 ?
C2 K1 C6 45.73(7) 3_677 3_677 ?
C4 K1 C6 44.82(8) 3_677 3_677 ?
C1 K1 C6 26.46(6) 3_677 3_677 ?
C5 K1 C6 24.70(7) 3_677 3_677 ?
O1 K1 Si1 105.27(5) . . ?
N1 K1 Si1 24.45(5) . . ?
C7 K1 Si1 44.23(5) . . ?
C8 K1 Si1 71.06(5) . . ?
C3 K1 Si1 120.94(7) 3_677 . ?
C2 K1 Si1 101.83(6) 3_677 . ?
C4 K1 Si1 146.65(6) 3_677 . ?
C1 K1 Si1 101.79(5) 3_677 . ?
C5 K1 Si1 147.24(6) 3_677 . ?
C6 K1 Si1 123.38(5) 3_677 . ?
O1 K1 Yb1 150.52(5) . . ?
N1 K1 Yb1 29.41(4) . . ?
C7 K1 Yb1 37.71(5) . . ?
C8 K1 Yb1 41.20(5) . . ?
C3 K1 Yb1 98.65(6) 3_677 . ?
C2 K1 Yb1 72.93(5) 3_677 . ?
C4 K1 Yb1 111.18(6) 3_677 . ?
C1 K1 Yb1 56.73(5) 3_677 . ?
C5 K1 Yb1 96.70(6) 3_677 . ?
C6 K1 Yb1 72.01(5) 3_677 . ?
Si1 K1 Yb1 52.406(14) . . ?
C7 N1 Si1 120.67(17) . . ?
C7 N1 Yb1 89.69(14) . . ?
Si1 N1 Yb1 127.76(12) . . ?
C7 N1 K1 82.01(14) . . ?
Si1 N1 K1 111.40(10) . . ?
Yb1 N1 K1 114.38(8) . . ?
C16 N2 Si2 122.82(18) . . ?
C16 N2 Yb1 93.14(15) . . ?
Si2 N2 Yb1 143.53(12) . . ?
C30 O1 C31 110.6(2) . . ?
C30 O1 K1 122.82(17) . . ?
C31 O1 K1 126.54(18) . . ?
C1 C1 C2 123.4(3) 3_677 . ?
C1 C1 C6 123.1(3) 3_677 . ?
C2 C1 C6 113.5(2) . . ?
C1 C1 Yb1 122.1(2) 3_677 . ?
C2 C1 Yb1 73.20(14) . . ?
C6 C1 Yb1 72.58(14) . . ?
C1 C1 K1 118.1(2) 3_677 3_677 ?
C2 C1 K1 72.39(14) . 3_677 ?
C6 C1 K1 78.02(15) . 3_677 ?
Yb1 C1 K1 119.73(8) . 3_677 ?
C3 C2 C1 122.2(3) . . ?
C3 C2 Yb1 74.93(17) . . ?
C1 C2 Yb1 76.79(15) . . ?
C3 C2 K1 76.44(16) . 3_677 ?
C1 C2 K1 80.66(14) . 3_677 ?
Yb1 C2 K1 125.25(10) . 3_677 ?
C3 C2 H2A 118.9 . . ?
C1 C2 H2A 118.9 . . ?
Yb1 C2 H2A 120.4 . . ?
K1 C2 H2A 114.3 3_677 . ?
C2 C3 C4 122.5(3) . . ?
C2 C3 Yb1 76.63(17) . . ?
C4 C3 Yb1 74.57(18) . . ?
C2 C3 K1 77.75(16) . 3_677 ?
C4 C3 K1 81.33(17) . 3_677 ?
Yb1 C3 K1 126.68(12) . 3_677 ?
C2 C3 H3A 118.7 . . ?
C4 C3 H3A 118.7 . . ?
Yb1 C3 H3A 121.1 . . ?
K1 C3 H3A 112.2 3_677 . ?
C5 C4 C3 117.0(3) . . ?
C5 C4 Yb1 75.36(17) . . ?
C3 C4 Yb1 75.98(17) . . ?
C5 C4 K1 78.50(17) . 3_677 ?
C3 C4 K1 72.62(16) . 3_677 ?
Yb1 C4 K1 123.17(10) . 3_677 ?
C5 C4 H4A 121.5 . . ?
C3 C4 H4A 121.5 . . ?
Yb1 C4 H4A 118.3 . . ?
K1 C4 H4A 118.5 3_677 . ?
C6 C5 C4 122.5(3) . . ?
C6 C5 Yb1 76.55(15) . . ?
C4 C5 Yb1 75.16(16) . . ?
C6 C5 K1 78.33(17) . 3_677 ?
C4 C5 K1 76.02(18) . 3_677 ?
Yb1 C5 K1 121.95(10) . 3_677 ?
C6 C5 H5A 118.8 . . ?
C4 C5 H5A 118.8 . . ?
Yb1 C5 H5A 120.5 . . ?
K1 C5 H5A 117.5 3_677 . ?
C5 C6 C1 122.2(3) . . ?
C5 C6 Yb1 74.81(16) . . ?
C1 C6 Yb1 77.29(14) . . ?
C5 C6 K1 76.97(18) . 3_677 ?
C1 C6 K1 75.52(15) . 3_677 ?
Yb1 C6 K1 120.65(11) . 3_677 ?
C5 C6 H6A 118.9 . . ?
C1 C6 H6A 118.9 . . ?
Yb1 C6 H6A 119.9 . . ?
K1 C6 H6A 119.4 3_677 . ?
N1 C7 C11 131.1(2) . . ?
N1 C7 C8 124.1(2) . . ?
C11 C7 C8 104.8(2) . . ?
N1 C7 Fe1 131.01(17) . . ?
C11 C7 Fe1 66.10(14) . . ?
C8 C7 Fe1 66.46(14) . . ?
N1 C7 Yb1 60.14(12) . . ?
C11 C7 Yb1 134.71(16) . . ?
C8 C7 Yb1 82.12(14) . . ?
Fe1 C7 Yb1 76.97(7) . . ?
N1 C7 K1 70.91(13) . . ?
C11 C7 K1 124.95(16) . . ?
C8 C7 K1 78.03(14) . . ?
Fe1 C7 K1 144.46(11) . . ?
Yb1 C7 K1 100.34(7) . . ?
C9 C8 C7 109.5(2) . . ?
C9 C8 Fe1 68.44(14) . . ?
C7 C8 Fe1 73.32(14) . . ?
C9 C8 Yb1 141.01(17) . . ?
C7 C8 Yb1 68.56(13) . . ?
Fe1 C8 Yb1 74.19(7) . . ?
C9 C8 K1 122.28(16) . . ?
C7 C8 K1 74.35(14) . . ?
Fe1 C8 K1 147.64(11) . . ?
Yb1 C8 K1 95.38(7) . . ?
C9 C8 H8A 125.3 . . ?
C7 C8 H8A 125.3 . . ?
Fe1 C8 H8A 124.5 . . ?
Yb1 C8 H8A 69.1 . . ?
K1 C8 H8A 76.8 . . ?
C10 C9 C8 107.6(2) . . ?
C10 C9 Fe1 69.52(14) . . ?
C8 C9 Fe1 70.71(14) . . ?
C10 C9 H9A 126.2 . . ?
C8 C9 H9A 126.2 . . ?
Fe1 C9 H9A 125.2 . . ?
C9 C10 C11 108.1(2) . . ?
C9 C10 Fe1 69.58(14) . . ?
C11 C10 Fe1 70.38(14) . . ?
C9 C10 H10A 125.9 . . ?
C11 C10 H10A 125.9 . . ?
Fe1 C10 H10A 125.7 . . ?
C10 C11 C7 109.8(2) . . ?
C10 C11 Fe1 68.89(14) . . ?
C7 C11 Fe1 73.84(14) . . ?
C10 C11 H11A 125.1 . . ?
C7 C11 H11A 125.1 . . ?
Fe1 C11 H11A 123.7 . . ?
C13 C12 C16 109.8(2) . . ?
C13 C12 Fe1 68.81(15) . . ?
C16 C12 Fe1 72.57(14) . . ?
C13 C12 Yb1 140.33(18) . . ?
C16 C12 Yb1 66.63(14) . . ?
Fe1 C12 Yb1 72.85(8) . . ?
C13 C12 H12A 125.1 . . ?
C16 C12 H12A 125.1 . . ?
Fe1 C12 H12A 125.1 . . ?
Yb1 C12 H12A 71.1 . . ?
C14 C13 C12 107.3(2) . . ?
C14 C13 Fe1 69.35(16) . . ?
C12 C13 Fe1 70.68(15) . . ?
C14 C13 H13A 126.3 . . ?
C12 C13 H13A 126.3 . . ?
Fe1 C13 H13A 125.2 . . ?
C13 C14 C15 108.5(2) . . ?
C13 C14 Fe1 69.93(15) . . ?
C15 C14 Fe1 70.31(15) . . ?
C13 C14 H14A 125.8 . . ?
C15 C14 H14A 125.8 . . ?
Fe1 C14 H14A 125.6 . . ?
C14 C15 C16 108.9(2) . . ?
C14 C15 Fe1 68.92(15) . . ?
C16 C15 Fe1 72.98(14) . . ?
C14 C15 H15A 125.5 . . ?
C16 C15 H15A 125.5 . . ?
Fe1 C15 H15A 124.1 . . ?
N2 C16 C12 125.4(2) . . ?
N2 C16 C15 129.1(2) . . ?
C12 C16 C15 105.4(2) . . ?
N2 C16 Fe1 127.27(18) . . ?
C12 C16 Fe1 67.41(14) . . ?
C15 C16 Fe1 66.79(13) . . ?
N2 C16 Yb1 56.73(12) . . ?
C12 C16 Yb1 84.77(15) . . ?
C15 C16 Yb1 134.22(17) . . ?
Fe1 C16 Yb1 77.30(7) . . ?
Si1 C17 H17A 109.5 . . ?
Si1 C17 H17B 109.5 . . ?
H17A C17 H17B 109.5 . . ?
Si1 C17 H17C 109.5 . . ?
H17A C17 H17C 109.5 . . ?
H17B C17 H17C 109.5 . . ?
Si1 C18 H18A 109.5 . . ?
Si1 C18 H18B 109.5 . . ?
H18A C18 H18B 109.5 . . ?
Si1 C18 H18C 109.5 . . ?
H18A C18 H18C 109.5 . . ?
H18B C18 H18C 109.5 . . ?
C22 C19 C21 108.1(3) . . ?
C22 C19 C20 109.5(3) . . ?
C21 C19 C20 108.6(3) . . ?
C22 C19 Si1 110.1(2) . . ?
C21 C19 Si1 110.0(2) . . ?
C20 C19 Si1 110.5(2) . . ?
C19 C20 H20A 109.5 . . ?
C19 C20 H20B 109.5 . . ?
H20A C20 H20B 109.5 . . ?
C19 C20 H20C 109.5 . . ?
H20A C20 H20C 109.5 . . ?
H20B C20 H20C 109.5 . . ?
C19 C21 H21A 109.5 . . ?
C19 C21 H21B 109.5 . . ?
H21A C21 H21B 109.5 . . ?
C19 C21 H21C 109.5 . . ?
H21A C21 H21C 109.5 . . ?
H21B C21 H21C 109.5 . . ?
C19 C22 H22A 109.5 . . ?
C19 C22 H22B 109.5 . . ?
H22A C22 H22B 109.5 . . ?
C19 C22 H22C 109.5 . . ?
H22A C22 H22C 109.5 . . ?
H22B C22 H22C 109.5 . . ?
Si2 C23 H23A 109.5 . . ?
Si2 C23 H23B 109.5 . . ?
H23A C23 H23B 109.5 . . ?
Si2 C23 H23C 109.5 . . ?
H23A C23 H23C 109.5 . . ?
H23B C23 H23C 109.5 . . ?
Si2 C24 H24A 109.5 . . ?
Si2 C24 H24B 109.5 . . ?
H24A C24 H24B 109.5 . . ?
Si2 C24 H24C 109.5 . . ?
H24A C24 H24C 109.5 . . ?
H24B C24 H24C 109.5 . . ?
C27 C25 C26 109.0(3) . . ?
C27 C25 C28 108.4(3) . . ?
C26 C25 C28 109.1(4) . . ?
C27 C25 Si2 111.7(3) . . ?
C26 C25 Si2 109.3(2) . . ?
C28 C25 Si2 109.2(2) . . ?
C25 C26 H26A 109.5 . . ?
C25 C26 H26B 109.5 . . ?
H26A C26 H26B 109.5 . . ?
C25 C26 H26C 109.5 . . ?
H26A C26 H26C 109.5 . . ?
H26B C26 H26C 109.5 . . ?
C25 C27 H27A 109.5 . . ?
C25 C27 H27B 109.5 . . ?
H27A C27 H27B 109.5 . . ?
C25 C27 H27C 109.5 . . ?
H27A C27 H27C 109.5 . . ?
H27B C27 H27C 109.5 . . ?
C25 C28 H28A 109.5 . . ?
C25 C28 H28B 109.5 . . ?
H28A C28 H28B 109.5 . . ?
C25 C28 H28C 109.5 . . ?
H28A C28 H28C 109.5 . . ?
H28B C28 H28C 109.5 . . ?
C30 C29 H29A 109.5 . . ?
C30 C29 H29B 109.5 . . ?
H29A C29 H29B 109.5 . . ?
C30 C29 H29C 109.5 . . ?
H29A C29 H29C 109.5 . . ?
H29B C29 H29C 109.5 . . ?
O1 C30 C29 109.5(2) . . ?
O1 C30 H30A 109.8 . . ?
C29 C30 H30A 109.8 . . ?
O1 C30 H30B 109.8 . . ?
C29 C30 H30B 109.8 . . ?
H30A C30 H30B 108.2 . . ?
O1 C31 C32 108.9(3) . . ?
O1 C31 H31A 109.9 . . ?
C32 C31 H31A 109.9 . . ?
O1 C31 H31B 109.9 . . ?
C32 C31 H31B 109.9 . . ?
H31A C31 H31B 108.3 . . ?
C31 C32 H32A 109.5 . . ?
C31 C32 H32B 109.5 . . ?
H32A C32 H32B 109.5 . . ?
C31 C32 H32C 109.5 . . ?
H32A C32 H32C 109.5 . . ?
H32B C32 H32C 109.5 . . ?

loop_
_geom_bond_atom_site_label_1
_geom_bond_atom_site_label_2
_geom_bond_distance
_geom_bond_site_symmetry_2
_geom_bond_publ_flag
Yb1 N2 2.312(2) . ?
Yb1 N1 2.396(2) . ?
Yb1 C16 2.761(2) . ?
Yb1 C7 2.763(2) . ?
Yb1 C4 2.773(3) . ?
Yb1 C5 2.776(3) . ?
Yb1 C3 2.791(3) . ?
Yb1 C6 2.798(3) . ?
Yb1 C2 2.812(3) . ?
Yb1 C1 2.860(2) . ?
Yb1 C8 2.940(2) . ?
Yb1 C12 2.996(3) . ?
Fe1 C10 2.033(2) . ?
Fe1 C9 2.033(2) . ?
Fe1 C14 2.035(3) . ?
Fe1 C13 2.043(3) . ?
Fe1 C11 2.052(2) . ?
Fe1 C15 2.054(3) . ?
Fe1 C8 2.064(2) . ?
Fe1 C12 2.068(3) . ?
Fe1 C16 2.137(2) . ?
Fe1 C7 2.156(2) . ?
Si1 N1 1.712(2) . ?
Si1 C17 1.880(3) . ?
Si1 C18 1.886(3) . ?
Si1 C19 1.896(3) . ?
Si1 K1 3.8516(11) . ?
Si2 N2 1.692(2) . ?
Si2 C24 1.877(3) . ?
Si2 C23 1.884(3) . ?
Si2 C25 1.913(3) . ?
K1 O1 2.751(2) . ?
K1 N1 2.881(2) . ?
K1 C7 3.020(2) . ?
K1 C8 3.068(3) . ?
K1 C3 3.074(3) 3_677 ?
K1 C2 3.090(3) 3_677 ?
K1 C4 3.184(3) 3_677 ?
K1 C1 3.199(3) 3_677 ?
K1 C5 3.215(3) 3_677 ?
K1 C6 3.232(3) 3_677 ?
N1 C7 1.388(3) . ?
N2 C16 1.388(3) . ?
O1 C30 1.418(4) . ?
O1 C31 1.432(4) . ?
C1 C1 1.397(5) 3_677 ?
C1 C2 1.469(4) . ?
C1 C6 1.472(4) . ?
C1 K1 3.199(3) 3_677 ?
C2 C3 1.377(4) . ?
C2 K1 3.090(3) 3_677 ?
C2 H2A 0.9500 . ?
C3 C4 1.414(5) . ?
C3 K1 3.074(3) 3_677 ?
C3 H3A 0.9500 . ?
C4 C5 1.412(5) . ?
C4 K1 3.184(3) 3_677 ?
C4 H4A 0.9500 . ?
C5 C6 1.379(4) . ?
C5 K1 3.215(3) 3_677 ?
C5 H5A 0.9500 . ?
C6 K1 3.232(3) 3_677 ?
C6 H6A 0.9500 . ?
C7 C11 1.445(3) . ?
C7 C8 1.453(3) . ?
C8 C9 1.430(3) . ?
C8 H8A 0.9500 . ?
C9 C10 1.420(4) . ?
C9 H9A 0.9500 . ?
C10 C11 1.422(4) . ?
C10 H10A 0.9500 . ?
C11 H11A 0.9500 . ?
C12 C13 1.423(4) . ?
C12 C16 1.440(4) . ?
C12 H12A 0.9500 . ?
C13 C14 1.419(4) . ?
C13 H13A 0.9500 . ?
C14 C15 1.424(4) . ?
C14 H14A 0.9500 . ?
C15 C16 1.443(3) . ?
C15 H15A 0.9500 . ?
C17 H17A 0.9800 . ?
C17 H17B 0.9800 . ?
C17 H17C 0.9800 . ?
C18 H18A 0.9800 . ?
C18 H18B 0.9800 . ?
C18 H18C 0.9800 . ?
C19 C22 1.519(5) . ?
C19 C21 1.535(5) . ?
C19 C20 1.542(4) . ?
C20 H20A 0.9800 . ?
C20 H20B 0.9800 . ?
C20 H20C 0.9800 . ?
C21 H21A 0.9800 . ?
C21 H21B 0.9800 . ?
C21 H21C 0.9800 . ?
C22 H22A 0.9800 . ?
C22 H22B 0.9800 . ?
C22 H22C 0.9800 . ?
C23 H23A 0.9800 . ?
C23 H23B 0.9800 . ?
C23 H23C 0.9800 . ?
C24 H24A 0.9800 . ?
C24 H24B 0.9800 . ?
C24 H24C 0.9800 . ?
C25 C27 1.524(4) . ?
C25 C26 1.526(5) . ?
C25 C28 1.532(5) . ?
C26 H26A 0.9800 . ?
C26 H26B 0.9800 . ?
C26 H26C 0.9800 . ?
C27 H27A 0.9800 . ?
C27 H27B 0.9800 . ?
C27 H27C 0.9800 . ?
C28 H28A 0.9800 . ?
C28 H28B 0.9800 . ?
C28 H28C 0.9800 . ?
C29 C30 1.510(5) . ?
C29 H29A 0.9800 . ?
C29 H29B 0.9800 . ?
C29 H29C 0.9800 . ?
C30 H30A 0.9900 . ?
C30 H30B 0.9900 . ?
C31 C32 1.497(5) . ?
C31 H31A 0.9900 . ?
C31 H31B 0.9900 . ?
C32 H32A 0.9800 . ?
C32 H32B 0.9800 . ?
C32 H32C 0.9800 . ?
